data_1563272
loop_
_publ_author_name
'Liu, Yang'
'Xiao, Xin'
'You, Ran'
'Bin, Zhengyang'
'You, Jingsong'

_publ_section_title
;
 Molecular Design of Thermally Activated Delayed Fluorescent Emitters for
 Narrowband Orange&#x2212;Red OLEDs: Boosted by a Cyano-Functionalization
 Strategy
;
_journal_name_full 'Chemical Science'
_journal_paper_doi 10.1039/D1SC02042K
_journal_year 2021
_chemical_formula_moiety 'C87 H94 B N5'
_chemical_formula_sum 'C87 H94 B N5'
_chemical_formula_weight 1220.48
_space_group_crystal_system monoclinic
_space_group_IT_number 14
_space_group_name_Hall '-P 2ybc'
_space_group_name_H-M_alt 'P 1 21/c 1'
_atom_sites_solution_hydrogens geom
_atom_sites_solution_primary dual
_audit_creation_date 2020-12-10
_audit_creation_method
;
Olex2 1.2
(compiled 2018.05.29 svn.r3508 for OlexSys, GUI svn.r5506)
;
_audit_update_record
;
2021-01-25 deposited with the CCDC.	2021-06-07 downloaded from the CCDC.
;
_cell_angle_alpha 90
_cell_angle_beta 104.263(10)
_cell_angle_gamma 90
_cell_formula_units_Z 4
_cell_length_a 18.299(3)
_cell_length_b 29.627(5)
_cell_length_c 14.364(3)
_cell_measurement_reflns_used 9474
_cell_measurement_temperature 150
_cell_measurement_theta_max 67.150
_cell_measurement_theta_min 2.983
_cell_volume 7547(2)
_computing_cell_refinement 'SAINT V8.40B (?, 2016)'
_computing_data_reduction 'SAINT V8.40B (?, 2016)'
_computing_molecular_graphics 'Olex2 (Dolomanov et al., 2009)'
_computing_publication_material 'Olex2 (Dolomanov et al., 2009)'
_computing_structure_refinement 'ShelXL (Sheldrick, 2015)'
_computing_structure_solution 'ShelXT (Sheldrick, 2015)'
_diffrn_ambient_temperature 150.0
_diffrn_measured_fraction_theta_full 0.992
_diffrn_measured_fraction_theta_max 0.976
_diffrn_measurement_device_type 'Bruker APEX-II CCD'
_diffrn_measurement_method '\f and \w scans'
_diffrn_radiation_type CuK\a
_diffrn_radiation_wavelength 1.54178
_diffrn_reflns_av_R_equivalents 0.0992
_diffrn_reflns_av_unetI/netI 0.0888
_diffrn_reflns_Laue_measured_fraction_full 0.992
_diffrn_reflns_Laue_measured_fraction_max 0.976
_diffrn_reflns_limit_h_max 22
_diffrn_reflns_limit_h_min -21
_diffrn_reflns_limit_k_max 33
_diffrn_reflns_limit_k_min -35
_diffrn_reflns_limit_l_max 17
_diffrn_reflns_limit_l_min -17
_diffrn_reflns_number 75860
_diffrn_reflns_point_group_measured_fraction_full 0.992
_diffrn_reflns_point_group_measured_fraction_max 0.976
_diffrn_reflns_theta_full 67.679
_diffrn_reflns_theta_max 69.191
_diffrn_reflns_theta_min 2.491
_diffrn_standards_number 0
_exptl_absorpt_coefficient_mu 0.466
_exptl_absorpt_correction_T_max 0.7531
_exptl_absorpt_correction_T_min 0.5251
_exptl_absorpt_correction_type multi-scan
_exptl_absorpt_process_details
'SADABS-2016/2 (Bruker,2016/2) was used for absorption correction. wR2(int) was 0.1451 before and 0.0926 after correction. The Ratio of minimum to maximum transmission is 0.6973. The \l/2 correction factor is Not present.'
_exptl_crystal_colour 'clear reddish red'
_exptl_crystal_colour_lustre clear
_exptl_crystal_colour_modifier reddish
_exptl_crystal_colour_primary red
_exptl_crystal_density_diffrn 1.074
_exptl_crystal_description block
_exptl_crystal_F_000 2624
_exptl_crystal_size_max 0.3
_exptl_crystal_size_mid 0.2
_exptl_crystal_size_min 0.2
_refine_diff_density_max 0.498
_refine_diff_density_min -0.325
_refine_diff_density_rms 0.074
_refine_ls_extinction_coef 0.00103(17)
_refine_ls_extinction_expression Fc^*^=kFc[1+0.001xFc^2^\l^3^/sin(2\q)]^-1/4^
_refine_ls_extinction_method 'SHELXL-2014/7 (Sheldrick 2014'
_refine_ls_goodness_of_fit_ref 1.068
_refine_ls_hydrogen_treatment constr
_refine_ls_matrix_type full
_refine_ls_number_parameters 929
_refine_ls_number_reflns 13757
_refine_ls_number_restraints 0
_refine_ls_restrained_S_all 1.068
_refine_ls_R_factor_all 0.1416
_refine_ls_R_factor_gt 0.0923
_refine_ls_shift/su_max 0.000
_refine_ls_shift/su_mean 0.000
_refine_ls_structure_factor_coef Fsqd
_refine_ls_weighting_details 'w=1/[\s^2^(Fo^2^)+(0.1891P)^2^] where P=(Fo^2^+2Fc^2^)/3'
_refine_ls_weighting_scheme calc
_refine_ls_wR_factor_gt 0.2561
_refine_ls_wR_factor_ref 0.3044
_reflns_Friedel_coverage 0.000
_reflns_number_gt 8068
_reflns_number_total 13757
_reflns_threshold_expression 'I > 2\s(I)'
_cod_data_source_file d1sc02042k2.cif
_cod_data_source_block cu_ly_red_150k_0ma
_cod_database_code 1563272
_shelx_shelxl_version_number 2014/7
_shelx_space_group_comment
;
The symmetry employed for this shelxl refinement is uniquely defined
by the following loop, which should always be used as a source of
symmetry information in preference to the above space-group names.
They are only intended as comments.
;
_shelx_estimated_absorpt_t_max 0.913
_shelx_estimated_absorpt_t_min 0.873
_olex2_refinement_description
;
1. Fixed Uiso
 At 1.2 times of:
  All C(H) groups
 At 1.5 times of:
  All C(H,H,H) groups
2. Others
 Sof(C3A)=Sof(H3AA)=Sof(H3AB)=Sof(H3AC)=1-FVAR(1)
 Sof(C3)=Sof(H3A)=Sof(H3B)=Sof(H3C)=FVAR(1)
 Sof(C2A)=Sof(H2AA)=Sof(H2AB)=Sof(H2AC)=1-FVAR(2)
 Sof(C2)=Sof(H2A)=Sof(H2B)=Sof(H2C)=FVAR(2)
 Sof(C1A)=Sof(H1AA)=Sof(H1AB)=Sof(H1AC)=1-FVAR(3)
 Sof(C1)=Sof(H1A)=Sof(H1B)=Sof(H1C)=FVAR(3)
 Sof(C0AA)=Sof(H0AA)=Sof(H0AB)=Sof(H0AC)=1-FVAR(4)
 Sof(C02D)=Sof(H02Y)=Sof(H)=Sof(HA)=FVAR(4)
 Sof(C0)=Sof(H0A)=Sof(H0B)=Sof(H0C)=1-FVAR(5)
 Sof(C028)=Sof(H02P)=Sof(H02Q)=Sof(H02R)=FVAR(5)
 Sof(C1AA)=Sof(H1AD)=Sof(H1AE)=Sof(H1AF)=1-FVAR(6)
 Sof(C02B)=Sof(H02V)=Sof(H02W)=Sof(H02X)=FVAR(6)
3.a Aromatic/amide H refined with riding coordinates:
 C007(H007), C00U(H00U), C00V(H00V), C00W(H00W), C00Y(H00Y), C00Z(H00Z),
 C012(H012), C013(H013), C014(H014), C015(H015), C018(H018), C019(H019),
 C01C(H01C), C01D(H01D), C01E(H01E), C01F(H01F), C01G(H01G), C01K(H01K),
 C01L(H01L), C01O(H01O), C01P(H01P), C01S(H01S)
3.b Idealised Me refined as rotating group:
 C01U(H01A,H01B,H01H), C01X(H01I,H01J,H01M), C01Y(H01N,H01Q,H01R), C01Z(H01T,
 H01U,H01V), C020(H02A,H02B,H02C), C021(H02D,H02E,H02F), C022(H02G,H02H,H02I),
 C024(H02J,H02K,H02L), C026(H02M,H02N,H02O), C028(H02P,H02Q,H02R), C02A(H02S,
 H02T,H02U), C02B(H02V,H02W,H02X), C02D(H02Y,H,HA), C02E(H02Z,HB,HC), C02F(H02,
 HD,HE), C1(H1A,H1B,H1C), C2(H2A,H2B,H2C), C3(H3A,H3B,H3C), C3A(H3AA,H3AB,H3AC),
  C2A(H2AA,H2AB,H2AC), C1A(H1AA,H1AB,H1AC), C0AA(H0AA,H0AB,H0AC), C0(H0A,H0B,
 H0C), C1AA(H1AD,H1AE,H1AF), C3AA(H3AD,H3AE,H3AF), C2AA(H2AD,H2AE,H2AF),
 C4AA(H4AA,H4AB,H4AC), C5AA(H5AA,H5AB,H5AC), C7AA(H7AA,H7AB,H7AC), C6AA(H6AA,
 H6AB,H6AC)
;
_olex2_submission_special_instructions 'No special instructions were received'

loop_
_space_group_symop_operation_xyz
'x, y, z'
'-x, y+1/2, -z+1/2'
'-x, -y, -z'
'x, -y-1/2, z-1/2'

loop_
_atom_site_label
_atom_site_type_symbol
_atom_site_fract_x
_atom_site_fract_y
_atom_site_fract_z
_atom_site_U_iso_or_equiv
_atom_site_adp_type
_atom_site_occupancy
_atom_site_site_symmetry_order
_atom_site_calc_flag
_atom_site_refinement_flags_posn
_atom_site_refinement_flags_adp
_atom_site_refinement_flags_occupancy
_atom_site_disorder_assembly
_atom_site_disorder_group
N001 N 0.67320(15) 0.43621(8) 0.59262(18) 0.0407(7) Uani 1 1 d . . . . .
N002 N 0.43235(15) 0.48794(8) 0.62692(18) 0.0378(6) Uani 1 1 d . . . . .
N003 N 0.41039(15) 0.39948(8) 0.71324(19) 0.0423(7) Uani 1 1 d . . . . .
N004 N 0.65859(16) 0.35409(8) 0.6997(2) 0.0426(7) Uani 1 1 d . . . . .
C005 C 0.35439(18) 0.48791(10) 0.6276(2) 0.0389(7) Uani 1 1 d . . . . .
C006 C 0.60800(18) 0.42666(10) 0.6229(2) 0.0367(7) Uani 1 1 d . . . . .
C007 C 0.71736(19) 0.55581(10) 0.6431(2) 0.0428(8) Uani 1 1 d . . . . .
H007 H 0.6959 0.5837 0.6553 0.051 Uiso 1 1 calc R . . . .
C008 C 0.48512(18) 0.45267(9) 0.6387(2) 0.0368(7) Uani 1 1 d . . . . .
C009 C 0.52703(19) 0.54872(10) 0.6347(2) 0.0400(8) Uani 1 1 d . . . . .
C00A C 0.78175(19) 0.47577(10) 0.6044(2) 0.0411(8) Uani 1 1 d . . . . .
C00B C 0.45682(18) 0.53313(9) 0.6382(2) 0.0376(7) Uani 1 1 d . . . . .
C00C C 0.66955(18) 0.51791(10) 0.6249(2) 0.0387(7) Uani 1 1 d . . . . .
C00D C 0.33491(18) 0.53119(10) 0.6519(2) 0.0411(8) Uani 1 1 d . . . . .
C00E C 0.70590(18) 0.47881(10) 0.6076(2) 0.0386(7) Uani 1 1 d . . . . .
C00F C 0.55680(19) 0.46302(10) 0.6207(2) 0.0395(7) Uani 1 1 d . . . . .
C00G C 0.36308(19) 0.36233(10) 0.6821(3) 0.0461(8) Uani 1 1 d . . . . .
C00H C 0.79487(19) 0.42923(10) 0.5794(2) 0.0444(8) Uani 1 1 d . . . . .
C00I C 0.59890(18) 0.38533(10) 0.6674(2) 0.0399(8) Uani 1 1 d . . . . .
C00J C 0.3926(2) 0.41787(10) 0.7945(2) 0.0460(8) Uani 1 1 d . . . . .
C00K C 0.72606(18) 0.40662(10) 0.5674(2) 0.0404(8) Uani 1 1 d . . . . .
C00L C 0.47370(19) 0.41060(10) 0.6778(2) 0.0398(8) Uani 1 1 d . . . . .
C00M C 0.53283(19) 0.37928(10) 0.6966(2) 0.0420(8) Uani 1 1 d . . . . .
C00N C 0.72927(19) 0.36523(10) 0.7561(2) 0.0424(8) Uani 1 1 d . . . . .
C00O C 0.4829(2) 0.62468(10) 0.6702(2) 0.0453(8) Uani 1 1 d . . . . .
C00P C 0.7932(2) 0.55544(11) 0.6445(2) 0.0451(8) Uani 1 1 d . . . . .
C00Q C 0.39953(18) 0.56014(10) 0.6560(2) 0.0401(8) Uani 1 1 d . . . . .
C00R C 0.5272(2) 0.34227(11) 0.7598(3) 0.0490(9) Uani 1 1 d . . . . .
C00S C 0.7322(2) 0.29145(11) 0.7110(2) 0.0466(8) Uani 1 1 d . . . . .
C00T C 0.3323(2) 0.39317(11) 0.8135(2) 0.0488(9) Uani 1 1 d . . . . .
C00U C 0.30072(19) 0.45462(11) 0.6021(2) 0.0441(8) Uani 1 1 d . . . . .
H00U H 0.3115 0.4271 0.5745 0.053 Uiso 1 1 calc R . . . .
C00V C 0.7152(2) 0.36358(10) 0.5286(2) 0.0464(8) Uani 1 1 d . . . . .
H00V H 0.6669 0.3497 0.5139 0.056 Uiso 1 1 calc R . . . .
C00W C 0.5375(2) 0.59584(10) 0.6504(2) 0.0451(8) Uani 1 1 d . . . . .
H00W H 0.5845 0.6085 0.6474 0.054 Uiso 1 1 calc R . . . .
N00X N 0.5219(2) 0.31471(10) 0.8132(3) 0.0731(11) Uani 1 1 d . . . . .
C00Y C 0.4242(2) 0.45427(11) 0.8490(3) 0.0524(9) Uani 1 1 d . . . . .
H00Y H 0.4646 0.4708 0.8347 0.063 Uiso 1 1 calc R . . . .
C00Z C 0.41305(19) 0.60589(11) 0.6729(2) 0.0456(8) Uani 1 1 d . . . . .
H00Z H 0.3748 0.6246 0.6864 0.055 Uiso 1 1 calc R . . . .
C010 C 0.7765(2) 0.32744(11) 0.7655(2) 0.0478(9) Uani 1 1 d . . . . .
C011 C 0.6600(2) 0.30881(10) 0.6721(3) 0.0468(9) Uani 1 1 d . . . . .
C012 C 0.7543(2) 0.40586(11) 0.8006(2) 0.0469(8) Uani 1 1 d . . . . .
H012 H 0.7218 0.4312 0.7951 0.056 Uiso 1 1 calc R . . . .
C013 C 0.7773(2) 0.34163(11) 0.5123(3) 0.0517(9) Uani 1 1 d . . . . .
H013 H 0.7712 0.3121 0.4859 0.062 Uiso 1 1 calc R . . . .
C014 C 0.26359(19) 0.53875(11) 0.6673(2) 0.0456(8) Uani 1 1 d . . . . .
H014 H 0.2504 0.5678 0.6858 0.055 Uiso 1 1 calc R . . . .
C015 C 0.8252(2) 0.51444(10) 0.6244(2) 0.0459(8) Uani 1 1 d . . . . .
H015 H 0.8771 0.5133 0.6245 0.055 Uiso 1 1 calc R . . . .
C016 C 0.3138(2) 0.35780(10) 0.7423(3) 0.0488(9) Uani 1 1 d . . . . .
C017 C 0.2120(2) 0.50358(12) 0.6556(2) 0.0476(8) Uani 1 1 d . . . . .
C018 C 0.8571(2) 0.40590(11) 0.5645(3) 0.0488(9) Uani 1 1 d . . . . .
H018 H 0.9047 0.4205 0.5757 0.059 Uiso 1 1 calc R . . . .
C019 C 0.6048(2) 0.28317(11) 0.6124(3) 0.0533(9) Uani 1 1 d . . . . .
H019 H 0.5552 0.2947 0.5889 0.064 Uiso 1 1 calc R . . . .
C01A C 0.8496(2) 0.36134(12) 0.5332(3) 0.0515(9) Uani 1 1 d . . . . .
C01B C 0.4997(2) 0.67490(11) 0.6937(3) 0.0540(10) Uani 1 1 d . . . . .
C01C C 0.7493(2) 0.24768(11) 0.6863(3) 0.0547(10) Uani 1 1 d . . . . .
H01C H 0.7979 0.2355 0.7132 0.066 Uiso 1 1 calc R . . . .
C01D C 0.2303(2) 0.46282(11) 0.6182(2) 0.0478(8) Uani 1 1 d . . . . .
H01D H 0.1931 0.4398 0.6033 0.057 Uiso 1 1 calc R . . . .
C01E C 0.3603(2) 0.33414(11) 0.6053(3) 0.0539(10) Uani 1 1 d . . . . .
H01E H 0.3945 0.3376 0.5657 0.065 Uiso 1 1 calc R . . . .
C01F C 0.8505(2) 0.33079(13) 0.8191(3) 0.0557(10) Uani 1 1 d . . . . .
H01F H 0.8827 0.3052 0.8256 0.067 Uiso 1 1 calc R . . . .
C01G C 0.8283(2) 0.40807(13) 0.8532(3) 0.0566(10) Uani 1 1 d . . . . .
H01G H 0.8463 0.4357 0.8838 0.068 Uiso 1 1 calc R . . . .
C01H C 0.8781(2) 0.37132(13) 0.8635(3) 0.0580(10) Uani 1 1 d . . . . .
C01I C 0.1360(2) 0.50840(13) 0.6816(3) 0.0563(10) Uani 1 1 d . . . . .
C01J C 0.8428(2) 0.59758(11) 0.6690(3) 0.0525(9) Uani 1 1 d . . . . .
C01K C 0.6236(3) 0.24023(11) 0.5877(3) 0.0607(10) Uani 1 1 d . . . . .
H01K H 0.5862 0.2226 0.5455 0.073 Uiso 1 1 calc R . . . .
C01L C 0.2592(2) 0.32345(11) 0.7216(3) 0.0576(10) Uani 1 1 d . . . . .
H01L H 0.2246 0.3201 0.7606 0.069 Uiso 1 1 calc R . . . .
C01M C 0.3357(2) 0.44228(14) 0.9495(3) 0.0626(11) Uani 1 1 d . . . . .
C01N C 0.6961(3) 0.22195(12) 0.6229(3) 0.0587(11) Uani 1 1 d . . . . .
C01O C 0.3049(2) 0.40565(13) 0.8927(3) 0.0598(11) Uani 1 1 d . . . . .
H01O H 0.2649 0.3890 0.9077 0.072 Uiso 1 1 calc R . . . .
C01P C 0.3948(2) 0.46584(13) 0.9254(3) 0.0610(10) Uani 1 1 d . . . . .
H01P H 0.4157 0.4911 0.9636 0.073 Uiso 1 1 calc R . . . .
C01Q C 0.9175(2) 0.33303(12) 0.5238(3) 0.0610(11) Uani 1 1 d . . . . .
C01R C 0.2553(2) 0.29442(12) 0.6450(3) 0.0604(10) Uani 1 1 d . . . . .
C01S C 0.3063(2) 0.30070(12) 0.5877(3) 0.0585(10) Uani 1 1 d . . . . .
H01S H 0.3035 0.2811 0.5345 0.070 Uiso 1 1 calc R . . . .
C01T C 0.7160(3) 0.17591(12) 0.5864(3) 0.0695(13) Uani 1 1 d . . . . .
C01U C 0.4271(2) 0.70308(12) 0.6716(3) 0.0693(12) Uani 1 1 d . . . . .
H01A H 0.4011 0.6997 0.6036 0.104 Uiso 1 1 calc GR . . . .
H01B H 0.4396 0.7349 0.6856 0.104 Uiso 1 1 calc GR . . . .
H01H H 0.3941 0.6926 0.7115 0.104 Uiso 1 1 calc GR . . . .
C01V C 0.1977(2) 0.25572(12) 0.6194(4) 0.0674(11) Uani 1 1 d . . . . .
B01W B 0.5851(2) 0.51273(11) 0.6216(2) 0.0377(8) Uani 1 1 d . . . . .
C01X C 0.9238(3) 0.29155(13) 0.5898(4) 0.0765(13) Uani 1 1 d . . . . .
H01I H 0.9306 0.3015 0.6564 0.115 Uiso 1 1 calc GR . . . .
H01J H 0.9671 0.2732 0.5844 0.115 Uiso 1 1 calc GR . . . .
H01M H 0.8776 0.2735 0.5705 0.115 Uiso 1 1 calc GR . . . .
C01Y C 0.5517(3) 0.69475(12) 0.6358(4) 0.0826(15) Uani 1 1 d . . . . .
H01N H 0.6016 0.6807 0.6562 0.124 Uiso 1 1 calc GR . . . .
H01Q H 0.5563 0.7274 0.6468 0.124 Uiso 1 1 calc GR . . . .
H01R H 0.5305 0.6889 0.5673 0.124 Uiso 1 1 calc GR . . . .
C01Z C 0.9913(2) 0.35949(14) 0.5534(4) 0.0821(15) Uani 1 1 d . . . . .
H01T H 0.9888 0.3857 0.5112 0.123 Uiso 1 1 calc GR . . . .
H01U H 1.0333 0.3401 0.5478 0.123 Uiso 1 1 calc GR . . . .
H01V H 0.9989 0.3697 0.6200 0.123 Uiso 1 1 calc GR . . . .
C020 C 0.2399(3) 0.21057(13) 0.6239(4) 0.0874(16) Uani 1 1 d . . . . .
H02A H 0.2730 0.2115 0.5797 0.131 Uiso 1 1 calc GR . . . .
H02B H 0.2034 0.1860 0.6055 0.131 Uiso 1 1 calc GR . . . .
H02C H 0.2702 0.2055 0.6895 0.131 Uiso 1 1 calc GR . . . .
C021 C 0.5383(3) 0.67880(15) 0.8002(4) 0.0886(15) Uani 1 1 d . . . . .
H02D H 0.5055 0.6661 0.8382 0.133 Uiso 1 1 calc GR . . . .
H02E H 0.5481 0.7106 0.8171 0.133 Uiso 1 1 calc GR . . . .
H02F H 0.5861 0.6622 0.8139 0.133 Uiso 1 1 calc GR . . . .
C022 C 0.1448(3) 0.25408(15) 0.6860(4) 0.0870(15) Uani 1 1 d . . . . .
H02G H 0.1742 0.2500 0.7523 0.130 Uiso 1 1 calc GR . . . .
H02H H 0.1096 0.2288 0.6677 0.130 Uiso 1 1 calc GR . . . .
H02I H 0.1164 0.2824 0.6808 0.130 Uiso 1 1 calc GR . . . .
C023 C 0.9601(3) 0.37535(17) 0.9206(4) 0.0786(13) Uani 1 1 d . . . . .
C024 C 0.9058(3) 0.31661(16) 0.4198(3) 0.0897(16) Uani 1 1 d . . . . .
H02J H 0.8594 0.2987 0.4017 0.135 Uiso 1 1 calc GR . . . .
H02K H 0.9488 0.2980 0.4144 0.135 Uiso 1 1 calc GR . . . .
H02L H 0.9017 0.3427 0.3768 0.135 Uiso 1 1 calc GR . . . .
C025 C 0.3075(3) 0.45608(17) 1.0373(3) 0.0833(14) Uani 1 1 d . . . . .
C026 C 0.1489(3) 0.26276(15) 0.5155(4) 0.0862(14) Uani 1 1 d . . . . .
H02M H 0.1264 0.2930 0.5097 0.129 Uiso 1 1 calc GR . . . .
H02N H 0.1088 0.2400 0.5011 0.129 Uiso 1 1 calc GR . . . .
H02O H 0.1807 0.2597 0.4700 0.129 Uiso 1 1 calc GR . . . .
C028 C 0.0718(3) 0.5014(2) 0.5923(4) 0.072(2) Uani 0.808(13) 1 d . . P A 1
H02P H 0.0739 0.5248 0.5449 0.108 Uiso 0.808(13) 1 calc GR . P A 1
H02Q H 0.0234 0.5031 0.6099 0.108 Uiso 0.808(13) 1 calc GR . P A 1
H02R H 0.0768 0.4716 0.5647 0.108 Uiso 0.808(13) 1 calc GR . P A 1
C02A C 0.7232(4) 0.18247(17) 0.4850(4) 0.112(2) Uani 1 1 d . . . . .
H02S H 0.6752 0.1935 0.4449 0.169 Uiso 1 1 calc GR . . . .
H02T H 0.7359 0.1536 0.4596 0.169 Uiso 1 1 calc GR . . . .
H02U H 0.7630 0.2045 0.4846 0.169 Uiso 1 1 calc GR . . . .
C02B C 0.1295(4) 0.4696(3) 0.7509(5) 0.077(3) Uani 0.737(17) 1 d . . P A 1
H02V H 0.1295 0.4406 0.7181 0.115 Uiso 0.737(17) 1 calc GR . P A 1
H02W H 0.0825 0.4728 0.7714 0.115 Uiso 0.737(17) 1 calc GR . P A 1
H02X H 0.1724 0.4707 0.8073 0.115 Uiso 0.737(17) 1 calc GR . P A 1
C02D C 0.1279(5) 0.5523(4) 0.7295(11) 0.097(6) Uani 0.76(3) 1 d . . P A 1
H02Y H 0.1718 0.5570 0.7834 0.146 Uiso 0.76(3) 1 calc GR . P A 1
H H 0.0821 0.5516 0.7532 0.146 Uiso 0.76(3) 1 calc GR . P A 1
HA H 0.1244 0.5769 0.6831 0.146 Uiso 0.76(3) 1 calc GR . P A 1
C02E C 0.7912(5) 0.1585(2) 0.6449(6) 0.192(5) Uani 1 1 d . . . . .
H02Z H 0.8305 0.1809 0.6444 0.289 Uiso 1 1 calc GR . . . .
HB H 0.8035 0.1302 0.6170 0.289 Uiso 1 1 calc GR . . . .
HC H 0.7882 0.1532 0.7112 0.289 Uiso 1 1 calc GR . . . .
C02F C 0.6553(5) 0.14153(16) 0.5863(7) 0.175(4) Uani 1 1 d . . . . .
H02 H 0.6512 0.1365 0.6522 0.262 Uiso 1 1 calc GR . . . .
HD H 0.6681 0.1131 0.5594 0.262 Uiso 1 1 calc GR . . . .
HE H 0.6070 0.1527 0.5471 0.262 Uiso 1 1 calc GR . . . .
C1 C 0.2775(9) 0.5068(4) 1.0170(10) 0.106(5) Uani 0.608(17) 1 d . . P B 1
H1A H 0.3202 0.5270 1.0185 0.159 Uiso 0.608(17) 1 calc GR . P B 1
H1B H 0.2520 0.5161 1.0665 0.159 Uiso 0.608(17) 1 calc GR . P B 1
H1C H 0.2420 0.5084 0.9537 0.159 Uiso 0.608(17) 1 calc GR . P B 1
C2 C 0.2375(10) 0.4295(8) 1.0424(10) 0.156(8) Uani 0.69(3) 1 d . . P B 1
H2A H 0.1963 0.4368 0.9865 0.235 Uiso 0.69(3) 1 calc GR . P B 1
H2B H 0.2225 0.4376 1.1013 0.235 Uiso 0.69(3) 1 calc GR . P B 1
H2C H 0.2484 0.3971 1.0428 0.235 Uiso 0.69(3) 1 calc GR . P B 1
C3 C 0.3713(6) 0.4596(11) 1.1221(6) 0.153(13) Uani 0.70(4) 1 d . . P B 1
H3A H 0.3905 0.4294 1.1423 0.230 Uiso 0.70(4) 1 calc GR . P B 1
H3B H 0.3546 0.4742 1.1745 0.230 Uiso 0.70(4) 1 calc GR . P B 1
H3C H 0.4114 0.4777 1.1061 0.230 Uiso 0.70(4) 1 calc GR . P B 1
C3A C 0.347(3) 0.4959(11) 1.096(3) 0.15(2) Uani 0.30(4) 1 d . . P B 2
H3AA H 0.4006 0.4952 1.0974 0.229 Uiso 0.30(4) 1 calc GR . P B 2
H3AB H 0.3402 0.4941 1.1612 0.229 Uiso 0.30(4) 1 calc GR . P B 2
H3AC H 0.3247 0.5241 1.0657 0.229 Uiso 0.30(4) 1 calc GR . P B 2
C2A C 0.2357(17) 0.476(3) 1.017(2) 0.18(3) Uani 0.31(3) 1 d . . P B 2
H2AA H 0.2405 0.5077 1.0382 0.272 Uiso 0.31(3) 1 calc GR . P B 2
H2AB H 0.2038 0.4599 1.0517 0.272 Uiso 0.31(3) 1 calc GR . P B 2
H2AC H 0.2129 0.4747 0.9480 0.272 Uiso 0.31(3) 1 calc GR . P B 2
C1A C 0.3255(15) 0.4134(5) 1.1096(10) 0.111(9) Uani 0.392(17) 1 d . . P B 2
H1AA H 0.2879 0.3897 1.0872 0.166 Uiso 0.392(17) 1 calc GR . P B 2
H1AB H 0.3236 0.4230 1.1743 0.166 Uiso 0.392(17) 1 calc GR . P B 2
H1AC H 0.3759 0.4017 1.1112 0.166 Uiso 0.392(17) 1 calc GR . P B 2
C0AA C 0.094(3) 0.5530(19) 0.645(6) 0.19(4) Uani 0.24(3) 1 d . . P A 2
H0AA H 0.1309 0.5778 0.6529 0.283 Uiso 0.24(3) 1 calc GR . P A 2
H0AB H 0.0572 0.5596 0.6820 0.283 Uiso 0.24(3) 1 calc GR . P A 2
H0AC H 0.0686 0.5499 0.5769 0.283 Uiso 0.24(3) 1 calc GR . P A 2
C0 C 0.0790(14) 0.4720(11) 0.656(2) 0.089(11) Uani 0.192(13) 1 d . . P A 2
H0A H 0.0809 0.4589 0.5940 0.134 Uiso 0.192(13) 1 calc GR . P A 2
H0B H 0.0287 0.4845 0.6515 0.134 Uiso 0.192(13) 1 calc GR . P A 2
H0C H 0.0897 0.4485 0.7055 0.134 Uiso 0.192(13) 1 calc GR . P A 2
C1AA C 0.1513(12) 0.5128(16) 0.791(2) 0.126(17) Uani 0.263(17) 1 d . . P A 2
H1AD H 0.1506 0.4828 0.8191 0.190 Uiso 0.263(17) 1 calc GR . P A 2
H1AE H 0.1123 0.5317 0.8068 0.190 Uiso 0.263(17) 1 calc GR . P A 2
H1AF H 0.2008 0.5267 0.8157 0.190 Uiso 0.263(17) 1 calc GR . P A 2
C3AA C 0.9790(4) 0.3406(3) 0.9982(6) 0.160(3) Uani 1 1 d . . . . .
H3AD H 0.9477 0.3452 1.0437 0.240 Uiso 1 1 calc GR . . . .
H3AE H 1.0324 0.3432 1.0320 0.240 Uiso 1 1 calc GR . . . .
H3AF H 0.9695 0.3104 0.9697 0.240 Uiso 1 1 calc GR . . . .
C2AA C 0.9811(4) 0.4212(3) 0.9643(7) 0.191(4) Uani 1 1 d . . . . .
H2AD H 0.9692 0.4442 0.9139 0.286 Uiso 1 1 calc GR . . . .
H2AE H 1.0352 0.4219 0.9951 0.286 Uiso 1 1 calc GR . . . .
H2AF H 0.9525 0.4272 1.0124 0.286 Uiso 1 1 calc GR . . . .
C4AA C 1.0133(4) 0.3661(4) 0.8551(7) 0.227(6) Uani 1 1 d . . . . .
H4AA H 1.0055 0.3352 0.8302 0.341 Uiso 1 1 calc GR . . . .
H4AB H 1.0657 0.3698 0.8919 0.341 Uiso 1 1 calc GR . . . .
H4AC H 1.0026 0.3875 0.8014 0.341 Uiso 1 1 calc GR . . . .
C5AA C 0.7965(3) 0.64032(16) 0.6745(5) 0.118(2) Uani 1 1 d . . . . .
H5AA H 0.7647 0.6473 0.6106 0.177 Uiso 1 1 calc GR . . . .
H5AB H 0.8307 0.6657 0.6972 0.177 Uiso 1 1 calc GR . . . .
H5AC H 0.7646 0.6353 0.7192 0.177 Uiso 1 1 calc GR . . . .
C7AA C 0.8840(3) 0.60660(17) 0.5906(4) 0.103(2) Uani 1 1 d . . . . .
H7AA H 0.9177 0.5813 0.5873 0.154 Uiso 1 1 calc GR . . . .
H7AB H 0.9135 0.6344 0.6055 0.154 Uiso 1 1 calc GR . . . .
H7AC H 0.8471 0.6099 0.5287 0.154 Uiso 1 1 calc GR . . . .
C6AA C 0.8991(4) 0.5906(2) 0.7630(4) 0.142(3) Uani 1 1 d . . . . .
H6AA H 0.8726 0.5868 0.8141 0.213 Uiso 1 1 calc GR . . . .
H6AB H 0.9326 0.6169 0.7772 0.213 Uiso 1 1 calc GR . . . .
H6AC H 0.9290 0.5635 0.7593 0.213 Uiso 1 1 calc GR . . . .

loop_
_atom_site_aniso_label
_atom_site_aniso_U_11
_atom_site_aniso_U_22
_atom_site_aniso_U_33
_atom_site_aniso_U_23
_atom_site_aniso_U_13
_atom_site_aniso_U_12
N001 0.0473(16) 0.0349(14) 0.0498(15) 0.0012(11) 0.0306(13) -0.0006(12)
N002 0.0415(15) 0.0308(13) 0.0463(14) -0.0006(11) 0.0208(13) -0.0035(12)
N003 0.0501(17) 0.0326(13) 0.0544(16) -0.0011(11) 0.0326(14) -0.0037(12)
N004 0.0469(17) 0.0327(14) 0.0543(16) 0.0059(12) 0.0239(14) 0.0066(12)
C005 0.0432(18) 0.0366(16) 0.0442(17) 0.0005(13) 0.0245(15) -0.0007(14)
C006 0.0400(18) 0.0352(16) 0.0409(16) -0.0030(13) 0.0213(14) 0.0003(14)
C007 0.055(2) 0.0366(17) 0.0464(18) -0.0026(14) 0.0308(17) -0.0051(15)
C008 0.0455(18) 0.0326(16) 0.0382(16) 0.0004(12) 0.0217(15) 0.0036(14)
C009 0.0477(19) 0.0340(16) 0.0453(17) 0.0004(13) 0.0245(16) -0.0014(15)
C00A 0.0462(19) 0.0401(17) 0.0447(17) 0.0016(14) 0.0258(16) -0.0009(15)
C00B 0.0459(19) 0.0305(15) 0.0430(17) 0.0016(13) 0.0231(15) 0.0027(14)
C00C 0.0470(19) 0.0383(16) 0.0373(16) -0.0011(13) 0.0229(15) -0.0042(15)
C00D 0.0426(18) 0.0396(17) 0.0470(18) -0.0003(14) 0.0222(15) -0.0040(15)
C00E 0.0484(19) 0.0327(16) 0.0427(17) 0.0013(13) 0.0261(15) -0.0013(15)
C00F 0.0492(19) 0.0356(16) 0.0397(16) -0.0007(13) 0.0225(15) -0.0023(15)
C00G 0.048(2) 0.0356(17) 0.065(2) 0.0011(15) 0.0319(18) -0.0023(15)
C00H 0.052(2) 0.0409(17) 0.0499(18) 0.0015(14) 0.0316(17) 0.0033(16)
C00I 0.0482(19) 0.0338(16) 0.0438(17) 0.0021(13) 0.0229(15) 0.0016(15)
C00J 0.054(2) 0.0403(18) 0.0540(19) 0.0041(15) 0.0326(18) 0.0014(16)
C00K 0.0484(19) 0.0391(17) 0.0427(17) 0.0014(13) 0.0286(16) 0.0038(15)
C00L 0.0477(19) 0.0331(16) 0.0472(17) 0.0004(13) 0.0281(16) -0.0031(15)
C00M 0.049(2) 0.0329(16) 0.0519(19) 0.0001(14) 0.0267(16) -0.0017(15)
C00N 0.046(2) 0.0414(18) 0.0450(18) 0.0057(14) 0.0210(16) 0.0022(16)
C00O 0.055(2) 0.0322(16) 0.0541(19) -0.0033(14) 0.0245(17) -0.0039(15)
C00P 0.054(2) 0.0432(18) 0.0474(18) -0.0023(14) 0.0293(17) -0.0069(16)
C00Q 0.0453(19) 0.0340(17) 0.0469(17) -0.0002(13) 0.0225(16) -0.0021(14)
C00R 0.054(2) 0.0384(18) 0.064(2) 0.0054(16) 0.0319(19) 0.0049(16)
C00S 0.058(2) 0.0402(18) 0.0501(19) 0.0039(15) 0.0290(17) 0.0071(17)
C00T 0.058(2) 0.0478(19) 0.0511(19) 0.0123(15) 0.0336(18) 0.0091(17)
C00U 0.049(2) 0.0384(17) 0.0492(19) 0.0024(14) 0.0192(16) -0.0011(16)
C00V 0.055(2) 0.0369(17) 0.056(2) -0.0016(15) 0.0322(18) 0.0011(16)
C00W 0.050(2) 0.0368(17) 0.057(2) -0.0029(14) 0.0295(17) -0.0013(15)
N00X 0.089(3) 0.0479(18) 0.100(3) 0.0213(18) 0.055(2) 0.0054(18)
C00Y 0.064(2) 0.046(2) 0.053(2) -0.0019(16) 0.0267(19) 0.0002(18)
C00Z 0.047(2) 0.0395(18) 0.058(2) -0.0025(15) 0.0284(17) 0.0040(15)
C010 0.059(2) 0.0428(19) 0.0490(19) 0.0056(15) 0.0281(18) 0.0109(17)
C011 0.059(2) 0.0322(17) 0.058(2) 0.0001(15) 0.0316(19) 0.0001(16)
C012 0.057(2) 0.0424(19) 0.0454(18) 0.0038(15) 0.0204(17) 0.0038(17)
C013 0.064(2) 0.0420(18) 0.060(2) -0.0014(16) 0.036(2) 0.0059(18)
C014 0.047(2) 0.0407(18) 0.055(2) -0.0031(15) 0.0251(17) -0.0002(16)
C015 0.0458(19) 0.0468(19) 0.0549(19) -0.0025(15) 0.0312(17) -0.0035(16)
C016 0.053(2) 0.0359(17) 0.069(2) 0.0040(16) 0.0372(19) -0.0020(16)
C017 0.043(2) 0.054(2) 0.052(2) 0.0044(16) 0.0223(17) -0.0011(17)
C018 0.049(2) 0.049(2) 0.058(2) 0.0041(16) 0.0311(18) 0.0063(17)
C019 0.059(2) 0.0402(19) 0.067(2) 0.0007(17) 0.029(2) -0.0014(18)
C01A 0.058(2) 0.050(2) 0.059(2) 0.0024(16) 0.0373(19) 0.0094(18)
C01B 0.059(2) 0.0344(18) 0.076(3) -0.0105(17) 0.030(2) -0.0037(17)
C01C 0.079(3) 0.0406(19) 0.056(2) 0.0048(16) 0.038(2) 0.0142(19)
C01D 0.049(2) 0.0460(19) 0.055(2) 0.0004(15) 0.0254(17) -0.0073(16)
C01E 0.053(2) 0.0456(19) 0.074(2) -0.0070(17) 0.036(2) -0.0064(17)
C01F 0.056(2) 0.058(2) 0.058(2) 0.0081(18) 0.0225(19) 0.0127(19)
C01G 0.065(3) 0.054(2) 0.055(2) -0.0011(17) 0.024(2) -0.005(2)
C01H 0.058(2) 0.065(2) 0.052(2) 0.0101(18) 0.0156(19) 0.008(2)
C01I 0.046(2) 0.063(2) 0.067(2) 0.0004(19) 0.027(2) -0.0039(19)
C01J 0.054(2) 0.053(2) 0.060(2) -0.0147(17) 0.0309(19) -0.0115(18)
C01K 0.081(3) 0.0398(19) 0.071(2) -0.0043(17) 0.037(2) -0.004(2)
C01L 0.055(2) 0.044(2) 0.085(3) 0.0109(19) 0.040(2) -0.0026(18)
C01M 0.079(3) 0.069(3) 0.052(2) 0.0069(19) 0.037(2) 0.019(2)
C01N 0.090(3) 0.0408(19) 0.057(2) 0.0021(17) 0.041(2) 0.009(2)
C01O 0.069(3) 0.061(2) 0.063(2) 0.0136(19) 0.043(2) 0.010(2)
C01P 0.076(3) 0.060(2) 0.054(2) -0.0031(18) 0.028(2) 0.006(2)
C01Q 0.064(3) 0.052(2) 0.079(3) 0.0052(19) 0.042(2) 0.0153(19)
C01R 0.055(2) 0.0400(19) 0.095(3) 0.0051(19) 0.035(2) -0.0057(18)
C01S 0.058(2) 0.044(2) 0.079(3) -0.0099(18) 0.028(2) -0.0078(18)
C01T 0.107(4) 0.041(2) 0.072(3) -0.0055(18) 0.045(3) 0.012(2)
C01U 0.073(3) 0.0340(19) 0.109(3) -0.008(2) 0.038(3) 0.0005(19)
C01V 0.058(2) 0.042(2) 0.106(3) 0.009(2) 0.026(2) -0.0077(19)
B01W 0.047(2) 0.0349(18) 0.0370(18) 0.0007(14) 0.0216(17) -0.0006(16)
C01X 0.072(3) 0.057(2) 0.111(4) 0.016(2) 0.043(3) 0.018(2)
C01Y 0.088(3) 0.040(2) 0.142(4) -0.004(2) 0.071(3) -0.008(2)
C01Z 0.063(3) 0.070(3) 0.131(4) 0.007(3) 0.058(3) 0.012(2)
C020 0.078(3) 0.042(2) 0.147(5) 0.006(3) 0.037(3) -0.006(2)
C021 0.103(4) 0.066(3) 0.090(4) -0.023(3) 0.013(3) -0.015(3)
C022 0.063(3) 0.070(3) 0.138(4) 0.017(3) 0.044(3) -0.014(2)
C023 0.062(3) 0.091(3) 0.081(3) 0.004(3) 0.014(2) 0.004(3)
C024 0.096(4) 0.098(3) 0.090(3) -0.011(3) 0.053(3) 0.034(3)
C025 0.093(4) 0.105(4) 0.067(3) -0.009(3) 0.048(3) 0.014(3)
C026 0.074(3) 0.066(3) 0.119(4) 0.001(3) 0.026(3) -0.014(2)
C028 0.043(3) 0.095(5) 0.083(4) 0.000(3) 0.026(3) -0.003(3)
C02A 0.172(6) 0.089(4) 0.095(4) -0.021(3) 0.069(4) 0.030(4)
C02B 0.060(4) 0.105(6) 0.081(5) 0.016(4) 0.045(4) -0.003(4)
C02D 0.063(5) 0.083(7) 0.166(12) -0.042(7) 0.067(7) -0.007(4)
C02E 0.271(10) 0.101(5) 0.151(7) -0.058(5) -0.052(7) 0.123(6)
C02F 0.237(9) 0.046(3) 0.309(11) -0.029(4) 0.197(9) -0.018(4)
C1 0.116(11) 0.115(9) 0.094(9) -0.054(7) 0.039(9) 0.026(7)
C2 0.199(16) 0.185(15) 0.143(11) -0.064(10) 0.150(13) -0.051(12)
C3 0.109(8) 0.31(4) 0.043(4) -0.024(8) 0.030(5) 0.006(12)
C3A 0.29(6) 0.089(19) 0.11(3) -0.027(17) 0.11(4) 0.02(2)
C2A 0.089(19) 0.34(9) 0.10(2) -0.13(4) -0.001(15) 0.05(3)
C1A 0.18(2) 0.104(11) 0.065(9) -0.001(8) 0.068(13) -0.006(12)
C0AA 0.14(4) 0.18(4) 0.30(8) 0.18(5) 0.17(5) 0.12(3)
C0 0.070(17) 0.12(2) 0.08(2) 0.000(17) 0.028(15) -0.025(16)
C1AA 0.048(12) 0.22(5) 0.12(2) 0.03(2) 0.038(13) 0.030(18)
C3AA 0.106(5) 0.159(7) 0.180(8) 0.040(6) -0.030(5) 0.008(5)
C2AA 0.104(5) 0.131(6) 0.278(11) -0.052(7) -0.067(6) 0.010(5)
C4AA 0.062(4) 0.445(17) 0.176(9) -0.087(10) 0.032(5) -0.043(7)
C5AA 0.097(4) 0.070(3) 0.208(7) -0.043(4) 0.078(5) -0.026(3)
C7AA 0.118(4) 0.085(3) 0.135(5) -0.035(3) 0.088(4) -0.046(3)
C6AA 0.165(7) 0.151(6) 0.088(4) 0.005(4) -0.008(4) -0.090(5)

loop_
_atom_type_symbol
_atom_type_description
_atom_type_scat_dispersion_real
_atom_type_scat_dispersion_imag
_atom_type_scat_source
C C 0.0181 0.0091 'International Tables Vol C Tables 4.2.6.8 and 6.1.1.4'
H H 0.0000 0.0000 'International Tables Vol C Tables 4.2.6.8 and 6.1.1.4'
B B 0.0090 0.0039 'International Tables Vol C Tables 4.2.6.8 and 6.1.1.4'
N N 0.0311 0.0180 'International Tables Vol C Tables 4.2.6.8 and 6.1.1.4'

loop_
_geom_angle_atom_site_label_1
_geom_angle_atom_site_label_2
_geom_angle_atom_site_label_3
_geom_angle
_geom_angle_site_symmetry_1
_geom_angle_site_symmetry_3
_geom_angle_publ_flag
C006 N001 C00K 130.1(2) . . ?
C00E N001 C006 120.2(2) . . ?
C00E N001 C00K 107.9(2) . . ?
C008 N002 C005 131.0(2) . . ?
C008 N002 C00B 120.3(3) . . ?
C00B N002 C005 106.8(2) . . ?
C00G N003 C00L 124.3(2) . . ?
C00J N003 C00G 108.7(2) . . ?
C00J N003 C00L 126.2(3) . . ?
C00N N004 C00I 124.6(3) . . ?
C00N N004 C011 108.3(3) . . ?
C011 N004 C00I 126.7(3) . . ?
C00D C005 N002 108.5(3) . . ?
C00U C005 N002 130.3(3) . . ?
C00U C005 C00D 121.0(3) . . ?
N001 C006 C00F 116.6(3) . . ?
N001 C006 C00I 121.5(3) . . ?
C00I C006 C00F 121.2(3) . . ?
C00C C007 H007 117.6 . . ?
C00P C007 H007 117.6 . . ?
C00P C007 C00C 124.9(3) . . ?
N002 C008 C00F 116.9(2) . . ?
C00L C008 N002 122.9(3) . . ?
C00L C008 C00F 119.7(3) . . ?
C00B C009 C00W 114.4(3) . . ?
C00B C009 B01W 116.6(3) . . ?
C00W C009 B01W 128.8(3) . . ?
C00E C00A C00H 107.0(3) . . ?
C015 C00A C00E 117.5(3) . . ?
C015 C00A C00H 135.4(3) . . ?
C009 C00B N002 126.0(3) . . ?
C009 C00B C00Q 124.4(3) . . ?
C00Q C00B N002 109.6(3) . . ?
C007 C00C B01W 131.1(3) . . ?
C00E C00C C007 113.3(3) . . ?
C00E C00C B01W 115.6(3) . . ?
C005 C00D C00Q 107.3(3) . . ?
C014 C00D C005 119.6(3) . . ?
C014 C00D C00Q 133.1(3) . . ?
N001 C00E C00A 109.1(2) . . ?
C00C C00E N001 125.3(3) . . ?
C00C C00E C00A 125.5(3) . . ?
C006 C00F C008 117.5(3) . . ?
C006 C00F B01W 119.9(3) . . ?
C008 C00F B01W 121.2(3) . . ?
C016 C00G N003 108.6(3) . . ?
C01E C00G N003 129.1(3) . . ?
C01E C00G C016 122.4(3) . . ?
C00K C00H C00A 106.6(3) . . ?
C018 C00H C00A 134.2(3) . . ?
C018 C00H C00K 119.2(3) . . ?
C006 C00I N004 123.2(3) . . ?
C00M C00I N004 118.4(3) . . ?
C00M C00I C006 117.3(3) . . ?
N003 C00J C00T 108.4(3) . . ?
C00Y C00J N003 129.1(3) . . ?
C00Y C00J C00T 122.5(3) . . ?
C00H C00K N001 108.8(3) . . ?
C00V C00K N001 129.3(3) . . ?
C00V C00K C00H 121.7(3) . . ?
C008 C00L N003 124.5(3) . . ?
C00M C00L N003 116.0(3) . . ?
C00M C00L C008 118.8(3) . . ?
C00I C00M C00L 123.1(3) . . ?
C00I C00M C00R 119.5(3) . . ?
C00L C00M C00R 116.9(3) . . ?
N004 C00N C010 109.3(3) . . ?
N004 C00N C012 129.1(3) . . ?
C012 C00N C010 121.6(3) . . ?
C00W C00O C00Z 117.7(3) . . ?
C00W C00O C01B 121.4(3) . . ?
C00Z C00O C01B 120.8(3) . . ?
C007 C00P C015 118.0(3) . . ?
C007 C00P C01J 122.2(3) . . ?
C015 C00P C01J 119.8(3) . . ?
C00B C00Q C00D 107.2(3) . . ?
C00Z C00Q C00B 118.9(3) . . ?
C00Z C00Q C00D 133.9(3) . . ?
N00X C00R C00M 176.3(4) . . ?
C011 C00S C010 107.0(3) . . ?
C01C C00S C010 133.7(4) . . ?
C01C C00S C011 119.1(4) . . ?
C00J C00T C016 107.4(3) . . ?
C01O C00T C00J 118.4(3) . . ?
C01O C00T C016 134.2(3) . . ?
C005 C00U H00U 121.2 . . ?
C005 C00U C01D 117.5(3) . . ?
C01D C00U H00U 121.2 . . ?
C00K C00V H00V 121.3 . . ?
C013 C00V C00K 117.4(3) . . ?
C013 C00V H00V 121.3 . . ?
C009 C00W H00W 118.0 . . ?
C00O C00W C009 124.0(3) . . ?
C00O C00W H00W 118.0 . . ?
C00J C00Y H00Y 121.4 . . ?
C00J C00Y C01P 117.2(3) . . ?
C01P C00Y H00Y 121.4 . . ?
C00O C00Z H00Z 119.8 . . ?
C00Q C00Z C00O 120.5(3) . . ?
C00Q C00Z H00Z 119.8 . . ?
C00N C010 C00S 106.7(3) . . ?
C01F C010 C00N 119.4(3) . . ?
C01F C010 C00S 133.9(3) . . ?
C00S C011 N004 108.7(3) . . ?
C019 C011 N004 129.9(3) . . ?
C019 C011 C00S 121.3(3) . . ?
C00N C012 H012 121.2 . . ?
C01G C012 C00N 117.5(3) . . ?
C01G C012 H012 121.2 . . ?
C00V C013 H013 118.7 . . ?
C00V C013 C01A 122.5(3) . . ?
C01A C013 H013 118.7 . . ?
C00D C014 H014 120.2 . . ?
C017 C014 C00D 119.7(3) . . ?
C017 C014 H014 120.2 . . ?
C00A C015 C00P 120.7(3) . . ?
C00A C015 H015 119.7 . . ?
C00P C015 H015 119.7 . . ?
C00G C016 C00T 107.0(3) . . ?
C00G C016 C01L 118.0(3) . . ?
C01L C016 C00T 134.9(3) . . ?
C014 C017 C01D 118.4(3) . . ?
C014 C017 C01I 122.1(3) . . ?
C01D C017 C01I 119.5(3) . . ?
C00H C018 H018 120.0 . . ?
C01A C018 C00H 120.1(3) . . ?
C01A C018 H018 120.0 . . ?
C011 C019 H019 120.8 . . ?
C011 C019 C01K 118.4(4) . . ?
C01K C019 H019 120.8 . . ?
C013 C01A C01Q 119.6(3) . . ?
C018 C01A C013 118.4(3) . . ?
C018 C01A C01Q 122.0(3) . . ?
C01U C01B C00O 111.3(3) . . ?
C01Y C01B C00O 111.7(3) . . ?
C01Y C01B C01U 107.5(3) . . ?
C021 C01B C00O 108.2(3) . . ?
C021 C01B C01U 109.3(3) . . ?
C021 C01B C01Y 108.7(4) . . ?
C00S C01C H01C 119.6 . . ?
C01N C01C C00S 120.8(4) . . ?
C01N C01C H01C 119.6 . . ?
C00U C01D C017 122.5(3) . . ?
C00U C01D H01D 118.7 . . ?
C017 C01D H01D 118.7 . . ?
C00G C01E H01E 121.1 . . ?
C00G C01E C01S 117.8(3) . . ?
C01S C01E H01E 121.1 . . ?
C010 C01F H01F 119.7 . . ?
C010 C01F C01H 120.7(3) . . ?
C01H C01F H01F 119.7 . . ?
C012 C01G H01G 118.5 . . ?
C012 C01G C01H 123.0(4) . . ?
C01H C01G H01G 118.5 . . ?
C01F C01H C01G 117.7(4) . . ?
C01F C01H C023 120.7(4) . . ?
C01G C01H C023 121.5(4) . . ?
C017 C01I C02B 107.9(3) . . ?
C017 C01I C0AA 113.3(10) . . ?
C028 C01I C017 109.8(3) . . ?
C028 C01I C02B 105.9(5) . . ?
C02D C01I C017 113.1(4) . . ?
C02D C01I C028 111.2(7) . . ?
C02D C01I C02B 108.6(7) . . ?
C0 C01I C017 119.8(11) . . ?
C0 C01I C0AA 106(3) . . ?
C0 C01I C1AA 104.9(18) . . ?
C1AA C01I C017 108.1(8) . . ?
C1AA C01I C0AA 103(4) . . ?
C00P C01J C5AA 112.3(3) . . ?
C7AA C01J C00P 110.2(3) . . ?
C7AA C01J C5AA 105.8(4) . . ?
C6AA C01J C00P 109.4(3) . . ?
C6AA C01J C5AA 109.5(5) . . ?
C6AA C01J C7AA 109.6(4) . . ?
C019 C01K H01K 118.9 . . ?
C019 C01K C01N 122.1(4) . . ?
C01N C01K H01K 118.9 . . ?
C016 C01L H01L 119.5 . . ?
C01R C01L C016 121.0(3) . . ?
C01R C01L H01L 119.5 . . ?
C01O C01M C01P 118.0(3) . . ?
C01O C01M C025 121.4(4) . . ?
C01P C01M C025 120.5(4) . . ?
C01C C01N C01K 118.2(3) . . ?
C01C C01N C01T 121.7(4) . . ?
C01K C01N C01T 120.0(4) . . ?
C00T C01O H01O 119.8 . . ?
C01M C01O C00T 120.5(3) . . ?
C01M C01O H01O 119.8 . . ?
C00Y C01P C01M 123.3(4) . . ?
C00Y C01P H01P 118.3 . . ?
C01M C01P H01P 118.3 . . ?
C01A C01Q C01X 108.7(3) . . ?
C01A C01Q C024 109.7(4) . . ?
C01Z C01Q C01A 112.0(3) . . ?
C01Z C01Q C01X 108.2(4) . . ?
C01Z C01Q C024 109.6(3) . . ?
C024 C01Q C01X 108.5(4) . . ?
C01L C01R C01S 118.2(3) . . ?
C01L C01R C01V 123.4(3) . . ?
C01S C01R C01V 118.4(4) . . ?
C01E C01S C01R 122.6(4) . . ?
C01E C01S H01S 118.7 . . ?
C01R C01S H01S 118.7 . . ?
C02A C01T C01N 107.5(3) . . ?
C02A C01T C02E 107.3(5) . . ?
C02A C01T C02F 109.0(5) . . ?
C02E C01T C01N 111.8(4) . . ?
C02F C01T C01N 111.3(4) . . ?
C02F C01T C02E 109.8(6) . . ?
C01B C01U H01A 109.5 . . ?
C01B C01U H01B 109.5 . . ?
C01B C01U H01H 109.5 . . ?
H01A C01U H01B 109.5 . . ?
H01A C01U H01H 109.5 . . ?
H01B C01U H01H 109.5 . . ?
C01R C01V C026 109.1(3) . . ?
C020 C01V C01R 109.3(3) . . ?
C020 C01V C026 108.7(4) . . ?
C022 C01V C01R 112.3(4) . . ?
C022 C01V C020 109.7(3) . . ?
C022 C01V C026 107.8(4) . . ?
C009 B01W C00F 114.5(3) . . ?
C00C B01W C009 129.8(3) . . ?
C00C B01W C00F 115.0(3) . . ?
C01Q C01X H01I 109.5 . . ?
C01Q C01X H01J 109.5 . . ?
C01Q C01X H01M 109.5 . . ?
H01I C01X H01J 109.5 . . ?
H01I C01X H01M 109.5 . . ?
H01J C01X H01M 109.5 . . ?
C01B C01Y H01N 109.5 . . ?
C01B C01Y H01Q 109.5 . . ?
C01B C01Y H01R 109.5 . . ?
H01N C01Y H01Q 109.5 . . ?
H01N C01Y H01R 109.5 . . ?
H01Q C01Y H01R 109.5 . . ?
C01Q C01Z H01T 109.5 . . ?
C01Q C01Z H01U 109.5 . . ?
C01Q C01Z H01V 109.5 . . ?
H01T C01Z H01U 109.5 . . ?
H01T C01Z H01V 109.5 . . ?
H01U C01Z H01V 109.5 . . ?
C01V C020 H02A 109.5 . . ?
C01V C020 H02B 109.5 . . ?
C01V C020 H02C 109.5 . . ?
H02A C020 H02B 109.5 . . ?
H02A C020 H02C 109.5 . . ?
H02B C020 H02C 109.5 . . ?
C01B C021 H02D 109.5 . . ?
C01B C021 H02E 109.5 . . ?
C01B C021 H02F 109.5 . . ?
H02D C021 H02E 109.5 . . ?
H02D C021 H02F 109.5 . . ?
H02E C021 H02F 109.5 . . ?
C01V C022 H02G 109.5 . . ?
C01V C022 H02H 109.5 . . ?
C01V C022 H02I 109.5 . . ?
H02G C022 H02H 109.5 . . ?
H02G C022 H02I 109.5 . . ?
H02H C022 H02I 109.5 . . ?
C01H C023 C4AA 110.2(5) . . ?
C3AA C023 C01H 111.3(4) . . ?
C3AA C023 C2AA 108.8(6) . . ?
C3AA C023 C4AA 105.5(6) . . ?
C2AA C023 C01H 114.3(4) . . ?
C2AA C023 C4AA 106.3(6) . . ?
C01Q C024 H02J 109.5 . . ?
C01Q C024 H02K 109.5 . . ?
C01Q C024 H02L 109.5 . . ?
H02J C024 H02K 109.5 . . ?
H02J C024 H02L 109.5 . . ?
H02K C024 H02L 109.5 . . ?
C01M C025 C1 105.7(5) . . ?
C01M C025 C1A 105.3(6) . . ?
C2 C025 C01M 111.1(5) . . ?
C2 C025 C1 103.8(11) . . ?
C3 C025 C01M 110.0(6) . . ?
C3 C025 C1 104.5(14) . . ?
C3 C025 C2 120.3(11) . . ?
C3A C025 C01M 116.8(11) . . ?
C3A C025 C1A 105(2) . . ?
C2A C025 C01M 115.6(13) . . ?
C2A C025 C3A 94(3) . . ?
C2A C025 C1A 120(3) . . ?
C01V C026 H02M 109.5 . . ?
C01V C026 H02N 109.5 . . ?
C01V C026 H02O 109.5 . . ?
H02M C026 H02N 109.5 . . ?
H02M C026 H02O 109.5 . . ?
H02N C026 H02O 109.5 . . ?
C01I C028 H02P 109.5 . . ?
C01I C028 H02Q 109.5 . . ?
C01I C028 H02R 109.5 . . ?
H02P C028 H02Q 109.5 . . ?
H02P C028 H02R 109.5 . . ?
H02Q C028 H02R 109.5 . . ?
C01T C02A H02S 109.5 . . ?
C01T C02A H02T 109.5 . . ?
C01T C02A H02U 109.5 . . ?
H02S C02A H02T 109.5 . . ?
H02S C02A H02U 109.5 . . ?
H02T C02A H02U 109.5 . . ?
C01I C02B H02V 109.5 . . ?
C01I C02B H02W 109.5 . . ?
C01I C02B H02X 109.5 . . ?
H02V C02B H02W 109.5 . . ?
H02V C02B H02X 109.5 . . ?
H02W C02B H02X 109.5 . . ?
C01I C02D H02Y 109.5 . . ?
C01I C02D H 109.5 . . ?
C01I C02D HA 109.5 . . ?
H02Y C02D H 109.5 . . ?
H02Y C02D HA 109.5 . . ?
H C02D HA 109.5 . . ?
C01T C02E H02Z 109.5 . . ?
C01T C02E HB 109.5 . . ?
C01T C02E HC 109.5 . . ?
H02Z C02E HB 109.5 . . ?
H02Z C02E HC 109.5 . . ?
HB C02E HC 109.5 . . ?
C01T C02F H02 109.5 . . ?
C01T C02F HD 109.5 . . ?
C01T C02F HE 109.5 . . ?
H02 C02F HD 109.5 . . ?
H02 C02F HE 109.5 . . ?
HD C02F HE 109.5 . . ?
C025 C1 H1A 109.5 . . ?
C025 C1 H1B 109.5 . . ?
C025 C1 H1C 109.5 . . ?
H1A C1 H1B 109.5 . . ?
H1A C1 H1C 109.5 . . ?
H1B C1 H1C 109.5 . . ?
C025 C2 H2A 109.5 . . ?
C025 C2 H2B 109.5 . . ?
C025 C2 H2C 109.5 . . ?
H2A C2 H2B 109.5 . . ?
H2A C2 H2C 109.5 . . ?
H2B C2 H2C 109.5 . . ?
C025 C3 H3A 109.5 . . ?
C025 C3 H3B 109.5 . . ?
C025 C3 H3C 109.5 . . ?
H3A C3 H3B 109.5 . . ?
H3A C3 H3C 109.5 . . ?
H3B C3 H3C 109.5 . . ?
C025 C3A H3AA 109.5 . . ?
C025 C3A H3AB 109.5 . . ?
C025 C3A H3AC 109.5 . . ?
H3AA C3A H3AB 109.5 . . ?
H3AA C3A H3AC 109.5 . . ?
H3AB C3A H3AC 109.5 . . ?
C025 C2A H2AA 109.5 . . ?
C025 C2A H2AB 109.5 . . ?
C025 C2A H2AC 109.5 . . ?
H2AA C2A H2AB 109.5 . . ?
H2AA C2A H2AC 109.5 . . ?
H2AB C2A H2AC 109.5 . . ?
C025 C1A H1AA 109.5 . . ?
C025 C1A H1AB 109.5 . . ?
C025 C1A H1AC 109.5 . . ?
H1AA C1A H1AB 109.5 . . ?
H1AA C1A H1AC 109.5 . . ?
H1AB C1A H1AC 109.5 . . ?
C01I C0AA H0AA 109.5 . . ?
C01I C0AA H0AB 109.5 . . ?
C01I C0AA H0AC 109.5 . . ?
H0AA C0AA H0AB 109.5 . . ?
H0AA C0AA H0AC 109.5 . . ?
H0AB C0AA H0AC 109.5 . . ?
C01I C0 H0A 109.5 . . ?
C01I C0 H0B 109.5 . . ?
C01I C0 H0C 109.5 . . ?
H0A C0 H0B 109.5 . . ?
H0A C0 H0C 109.5 . . ?
H0B C0 H0C 109.5 . . ?
C01I C1AA H1AD 109.5 . . ?
C01I C1AA H1AE 109.5 . . ?
C01I C1AA H1AF 109.5 . . ?
H1AD C1AA H1AE 109.5 . . ?
H1AD C1AA H1AF 109.5 . . ?
H1AE C1AA H1AF 109.5 . . ?
C023 C3AA H3AD 109.5 . . ?
C023 C3AA H3AE 109.5 . . ?
C023 C3AA H3AF 109.5 . . ?
H3AD C3AA H3AE 109.5 . . ?
H3AD C3AA H3AF 109.5 . . ?
H3AE C3AA H3AF 109.5 . . ?
C023 C2AA H2AD 109.5 . . ?
C023 C2AA H2AE 109.5 . . ?
C023 C2AA H2AF 109.5 . . ?
H2AD C2AA H2AE 109.5 . . ?
H2AD C2AA H2AF 109.5 . . ?
H2AE C2AA H2AF 109.5 . . ?
C023 C4AA H4AA 109.5 . . ?
C023 C4AA H4AB 109.5 . . ?
C023 C4AA H4AC 109.5 . . ?
H4AA C4AA H4AB 109.5 . . ?
H4AA C4AA H4AC 109.5 . . ?
H4AB C4AA H4AC 109.5 . . ?
C01J C5AA H5AA 109.5 . . ?
C01J C5AA H5AB 109.5 . . ?
C01J C5AA H5AC 109.5 . . ?
H5AA C5AA H5AB 109.5 . . ?
H5AA C5AA H5AC 109.5 . . ?
H5AB C5AA H5AC 109.5 . . ?
C01J C7AA H7AA 109.5 . . ?
C01J C7AA H7AB 109.5 . . ?
C01J C7AA H7AC 109.5 . . ?
H7AA C7AA H7AB 109.5 . . ?
H7AA C7AA H7AC 109.5 . . ?
H7AB C7AA H7AC 109.5 . . ?
C01J C6AA H6AA 109.5 . . ?
C01J C6AA H6AB 109.5 . . ?
C01J C6AA H6AC 109.5 . . ?
H6AA C6AA H6AB 109.5 . . ?
H6AA C6AA H6AC 109.5 . . ?
H6AB C6AA H6AC 109.5 . . ?

loop_
_geom_bond_atom_site_label_1
_geom_bond_atom_site_label_2
_geom_bond_distance
_geom_bond_site_symmetry_2
_geom_bond_publ_flag
N001 C006 1.396(4) . ?
N001 C00E 1.390(4) . ?
N001 C00K 1.417(4) . ?
N002 C005 1.429(4) . ?
N002 C008 1.404(4) . ?
N002 C00B 1.408(4) . ?
N003 C00G 1.404(4) . ?
N003 C00J 1.397(4) . ?
N003 C00L 1.415(4) . ?
N004 C00I 1.419(4) . ?
N004 C00N 1.387(4) . ?
N004 C011 1.401(4) . ?
C005 C00D 1.398(4) . ?
C005 C00U 1.376(4) . ?
C006 C00F 1.423(4) . ?
C006 C00I 1.410(4) . ?
C007 H007 0.9500 . ?
C007 C00C 1.408(4) . ?
C007 C00P 1.382(4) . ?
C008 C00F 1.432(4) . ?
C008 C00L 1.403(4) . ?
C009 C00B 1.378(4) . ?
C009 C00W 1.419(4) . ?
C009 B01W 1.549(5) . ?
C00A C00E 1.403(4) . ?
C00A C00H 1.459(4) . ?
C00A C015 1.383(4) . ?
C00B C00Q 1.392(4) . ?
C00C C00E 1.388(4) . ?
C00C B01W 1.542(5) . ?
C00D C00Q 1.450(4) . ?
C00D C014 1.394(4) . ?
C00F B01W 1.560(4) . ?
C00G C016 1.402(4) . ?
C00G C01E 1.374(5) . ?
C00H C00K 1.399(5) . ?
C00H C018 1.393(4) . ?
C00I C00M 1.385(4) . ?
C00J C00T 1.406(4) . ?
C00J C00Y 1.374(5) . ?
C00K C00V 1.386(4) . ?
C00L C00M 1.400(4) . ?
C00M C00R 1.444(4) . ?
C00N C010 1.400(4) . ?
C00N C012 1.387(5) . ?
C00O C00W 1.396(4) . ?
C00O C00Z 1.403(4) . ?
C00O C01B 1.540(4) . ?
C00P C015 1.409(4) . ?
C00P C01J 1.533(5) . ?
C00Q C00Z 1.388(4) . ?
C00R N00X 1.141(4) . ?
C00S C010 1.447(5) . ?
C00S C011 1.401(5) . ?
C00S C01C 1.400(4) . ?
C00T C016 1.445(5) . ?
C00T C01O 1.401(4) . ?
C00U H00U 0.9500 . ?
C00U C01D 1.386(4) . ?
C00V H00V 0.9500 . ?
C00V C013 1.379(4) . ?
C00W H00W 0.9500 . ?
C00Y H00Y 0.9500 . ?
C00Y C01P 1.380(4) . ?
C00Z H00Z 0.9500 . ?
C010 C01F 1.386(5) . ?
C011 C019 1.380(5) . ?
C012 H012 0.9500 . ?
C012 C01G 1.379(5) . ?
C013 H013 0.9500 . ?
C013 C01A 1.408(5) . ?
C014 H014 0.9500 . ?
C014 C017 1.388(5) . ?
C015 H015 0.9500 . ?
C016 C01L 1.405(5) . ?
C017 C01D 1.395(5) . ?
C017 C01I 1.532(4) . ?
C018 H018 0.9500 . ?
C018 C01A 1.390(5) . ?
C019 H019 0.9500 . ?
C019 C01K 1.387(5) . ?
C01A C01Q 1.533(5) . ?
C01B C01U 1.536(5) . ?
C01B C01Y 1.527(5) . ?
C01B C021 1.523(6) . ?
C01C H01C 0.9500 . ?
C01C C01N 1.385(6) . ?
C01D H01D 0.9500 . ?
C01E H01E 0.9500 . ?
C01E C01S 1.379(5) . ?
C01F H01F 0.9500 . ?
C01F C01H 1.395(5) . ?
C01G H01G 0.9500 . ?
C01G C01H 1.405(5) . ?
C01H C023 1.526(6) . ?
C01I C028 1.526(7) . ?
C01I C02B 1.545(7) . ?
C01I C02D 1.495(8) . ?
C01I C0AA 1.55(3) . ?
C01I C0 1.48(3) . ?
C01I C1AA 1.53(3) . ?
C01J C5AA 1.536(6) . ?
C01J C7AA 1.525(5) . ?
C01J C6AA 1.498(7) . ?
C01K H01K 0.9500 . ?
C01K C01N 1.407(6) . ?
C01L H01L 0.9500 . ?
C01L C01R 1.385(5) . ?
C01M C01O 1.391(6) . ?
C01M C01P 1.400(5) . ?
C01M C025 1.531(5) . ?
C01N C01T 1.538(5) . ?
C01O H01O 0.9500 . ?
C01P H01P 0.9500 . ?
C01Q C01X 1.539(5) . ?
C01Q C01Z 1.527(6) . ?
C01Q C024 1.536(6) . ?
C01R C01S 1.401(5) . ?
C01R C01V 1.539(5) . ?
C01S H01S 0.9500 . ?
C01T C02A 1.506(6) . ?
C01T C02E 1.515(8) . ?
C01T C02F 1.508(7) . ?
C01U H01A 0.9800 . ?
C01U H01B 0.9800 . ?
C01U H01H 0.9800 . ?
C01V C020 1.538(5) . ?
C01V C022 1.519(6) . ?
C01V C026 1.553(7) . ?
C01X H01I 0.9800 . ?
C01X H01J 0.9800 . ?
C01X H01M 0.9800 . ?
C01Y H01N 0.9800 . ?
C01Y H01Q 0.9800 . ?
C01Y H01R 0.9800 . ?
C01Z H01T 0.9800 . ?
C01Z H01U 0.9800 . ?
C01Z H01V 0.9800 . ?
C020 H02A 0.9800 . ?
C020 H02B 0.9800 . ?
C020 H02C 0.9800 . ?
C021 H02D 0.9800 . ?
C021 H02E 0.9800 . ?
C021 H02F 0.9800 . ?
C022 H02G 0.9800 . ?
C022 H02H 0.9800 . ?
C022 H02I 0.9800 . ?
C023 C3AA 1.495(8) . ?
C023 C2AA 1.505(8) . ?
C023 C4AA 1.535(8) . ?
C024 H02J 0.9800 . ?
C024 H02K 0.9800 . ?
C024 H02L 0.9800 . ?
C025 C1 1.603(13) . ?
C025 C2 1.521(12) . ?
C025 C3 1.469(11) . ?
C025 C3A 1.52(3) . ?
C025 C2A 1.40(3) . ?
C025 C1A 1.617(16) . ?
C026 H02M 0.9800 . ?
C026 H02N 0.9800 . ?
C026 H02O 0.9800 . ?
C028 H02P 0.9800 . ?
C028 H02Q 0.9800 . ?
C028 H02R 0.9800 . ?
C02A H02S 0.9800 . ?
C02A H02T 0.9800 . ?
C02A H02U 0.9800 . ?
C02B H02V 0.9800 . ?
C02B H02W 0.9800 . ?
C02B H02X 0.9800 . ?
C02D H02Y 0.9800 . ?
C02D H 0.9800 . ?
C02D HA 0.9800 . ?
C02E H02Z 0.9800 . ?
C02E HB 0.9800 . ?
C02E HC 0.9800 . ?
C02F H02 0.9800 . ?
C02F HD 0.9800 . ?
C02F HE 0.9800 . ?
C1 H1A 0.9800 . ?
C1 H1B 0.9800 . ?
C1 H1C 0.9800 . ?
C2 H2A 0.9800 . ?
C2 H2B 0.9800 . ?
C2 H2C 0.9800 . ?
C3 H3A 0.9800 . ?
C3 H3B 0.9800 . ?
C3 H3C 0.9800 . ?
C3A H3AA 0.9800 . ?
C3A H3AB 0.9800 . ?
C3A H3AC 0.9800 . ?
C2A H2AA 0.9800 . ?
C2A H2AB 0.9800 . ?
C2A H2AC 0.9800 . ?
C1A H1AA 0.9800 . ?
C1A H1AB 0.9800 . ?
C1A H1AC 0.9800 . ?
C0AA H0AA 0.9800 . ?
C0AA H0AB 0.9800 . ?
C0AA H0AC 0.9800 . ?
C0 H0A 0.9800 . ?
C0 H0B 0.9800 . ?
C0 H0C 0.9800 . ?
C1AA H1AD 0.9800 . ?
C1AA H1AE 0.9800 . ?
C1AA H1AF 0.9800 . ?
C3AA H3AD 0.9800 . ?
C3AA H3AE 0.9800 . ?
C3AA H3AF 0.9800 . ?
C2AA H2AD 0.9800 . ?
C2AA H2AE 0.9800 . ?
C2AA H2AF 0.9800 . ?
C4AA H4AA 0.9800 . ?
C4AA H4AB 0.9800 . ?
C4AA H4AC 0.9800 . ?
C5AA H5AA 0.9800 . ?
C5AA H5AB 0.9800 . ?
C5AA H5AC 0.9800 . ?
C7AA H7AA 0.9800 . ?
C7AA H7AB 0.9800 . ?
C7AA H7AC 0.9800 . ?
C6AA H6AA 0.9800 . ?
C6AA H6AB 0.9800 . ?
C6AA H6AC 0.9800 . ?
